data_4067046
loop_
_publ_author_name
'Song, Li-Cheng'
'Zhao, Pei-Hua'
'Du, Zong-Qiang'
'Tang, Ming-Yi'
'Hu, Qing-Mei'

_publ_section_title
;
 Unexpected Synthesis of Tetrahedral Fe/S Clusters via Highly Reactive
 Butterfly Intermediates (\m-HS)2Fe2(CO)5[RP(CH2OH)2]
;
_journal_issue 22
_journal_name_full Organometallics
_journal_page_first 5751
_journal_paper_doi 10.1021/om100793d
_journal_volume 29
_journal_year 2010
_chemical_formula_sum 'C16 H17 Fe2 O7 P S2'
_chemical_formula_weight 528.09
_chemical_name_systematic
; 
 ? 
;
_space_group_IT_number 2
_symmetry_cell_setting triclinic
_symmetry_space_group_name_Hall '-P 1'
_symmetry_space_group_name_H-M 'P -1'
_atom_sites_solution_hydrogens geom
_atom_sites_solution_primary direct
_atom_sites_solution_secondary difmap
_audit_creation_method SHELXL-97
_cell_angle_alpha 78.68(3)
_cell_angle_beta 78.59(3)
_cell_angle_gamma 83.32(3)
_cell_formula_units_Z 2
_cell_length_a 8.3336(17)
_cell_length_b 9.1887(18)
_cell_length_c 13.767(3)
_cell_measurement_reflns_used 2944
_cell_measurement_temperature 113(2)
_cell_measurement_theta_max 30.108
_cell_measurement_theta_min 2.268
_cell_volume 1010.0(4)
_computing_cell_refinement crystalclear
_computing_data_collection crystalclear
_computing_data_reduction crystalclear
_computing_molecular_graphics 'Bruker SHELXTL'
_computing_publication_material 'Bruker SHELXTL'
_computing_structure_refinement 'SHELXL-97 (Sheldrick, 1997)'
_computing_structure_solution 'SHELXS-97 (Sheldrick, 1990)'
_diffrn_ambient_temperature 113(2)
_diffrn_measured_fraction_theta_full 0.998
_diffrn_measured_fraction_theta_max 0.998
_diffrn_measurement_device_type 'rigaku saturn'
_diffrn_measurement_method '\w scans'
_diffrn_radiation_monochromator confocal
_diffrn_radiation_source 'rotating anode'
_diffrn_radiation_type MoK\a
_diffrn_radiation_wavelength 0.71073
_diffrn_reflns_av_R_equivalents 0.0372
_diffrn_reflns_av_sigmaI/netI 0.0397
_diffrn_reflns_limit_h_max 9
_diffrn_reflns_limit_h_min -9
_diffrn_reflns_limit_k_max 10
_diffrn_reflns_limit_k_min -10
_diffrn_reflns_limit_l_max 16
_diffrn_reflns_limit_l_min -16
_diffrn_reflns_number 10386
_diffrn_reflns_theta_full 25.02
_diffrn_reflns_theta_max 25.02
_diffrn_reflns_theta_min 2.27
_diffrn_standards_decay_% 0
_diffrn_standards_interval_count 0
_diffrn_standards_interval_time 0
_diffrn_standards_number 0
_exptl_absorpt_coefficient_mu 1.758
_exptl_absorpt_correction_T_max 0.8722
_exptl_absorpt_correction_T_min 0.7200
_exptl_absorpt_correction_type multi-scan
_exptl_absorpt_process_details crystalclear
_exptl_crystal_density_diffrn 1.737
_exptl_crystal_density_method 'not measured'
_exptl_crystal_F_000 536
_exptl_crystal_size_max 0.20
_exptl_crystal_size_mid 0.16
_exptl_crystal_size_min 0.08
_refine_diff_density_max 0.401
_refine_diff_density_min -0.507
_refine_diff_density_rms 0.078
_refine_ls_extinction_method none
_refine_ls_goodness_of_fit_ref 1.067
_refine_ls_hydrogen_treatment constr
_refine_ls_matrix_type full
_refine_ls_number_parameters 255
_refine_ls_number_reflns 3549
_refine_ls_number_restraints 0
_refine_ls_restrained_S_all 1.067
_refine_ls_R_factor_all 0.0315
_refine_ls_R_factor_gt 0.0263
_refine_ls_shift/su_max 0.005
_refine_ls_shift/su_mean 0.000
_refine_ls_structure_factor_coef Fsqd
_refine_ls_weighting_details 'calc w=1/[\s^2^(Fo^2^)+(0.0385P)^2^+0.0000P] where P=(Fo^2^+2Fc^2^)/3'
_refine_ls_weighting_scheme calc
_refine_ls_wR_factor_gt 0.0685
_refine_ls_wR_factor_ref 0.0707
_reflns_number_gt 3030
_reflns_number_total 3549
_reflns_threshold_expression >2sigma(I)
_cod_data_source_file om100793d_si_001.cif
_cod_data_source_block r80805c
_cod_depositor_comments
;
The following automatic conversions were performed:

'_symmetry_cell_setting' value 'Triclinic' changed to 'triclinic'
according to /home/saulius/struct/CIF-dictionaries/cif_core.dic
dictionary named 'cif_core.dic' version 2.4.1 from
2010-06-29.

'_exptl_absorpt_correction_type' value 'MULTI-SCAN'
changed to 'multi-scan' according to
/home/saulius/struct/CIF-dictionaries/cif_core.dic dictionary named
'cif_core.dic' version 2.4.1 from
2010-06-29.

'_refine_ls_hydrogen_treatment' value 'CONSTR' changed
to 'constr' according to
/home/saulius/struct/CIF-dictionaries/cif_core.dic dictionary named
'cif_core.dic' version 2.4.1 from 2010-06-29.

Automatic conversion script
Id: cif_fix_values 1715 2011-07-08 13:25:40Z adriana 
;
_cod_original_sg_symbol_H-M P-1
_cod_database_code 4067046

loop_
_symmetry_equiv_pos_as_xyz
'x, y, z'
'-x, -y, -z'

loop_
_atom_site_label
_atom_site_type_symbol
_atom_site_fract_x
_atom_site_fract_y
_atom_site_fract_z
_atom_site_U_iso_or_equiv
_atom_site_adp_type
_atom_site_occupancy
_atom_site_symmetry_multiplicity
_atom_site_calc_flag
_atom_site_refinement_flags
Fe1 Fe -0.12238(4) 0.50883(4) 0.25259(2) 0.01128(10) Uani 1 1 d .
Fe2 Fe 0.12409(4) 0.35738(4) 0.30889(2) 0.00908(10) Uani 1 1 d .
P1 P 0.31407(7) 0.16867(7) 0.31240(4) 0.00988(14) Uani 1 1 d .
S1 S 0.10696(7) 0.44772(6) 0.14604(4) 0.01219(14) Uani 1 1 d .
S2 S -0.11558(7) 0.26389(6) 0.31460(4) 0.01092(14) Uani 1 1 d .
O1 O -0.3367(2) 0.5557(2) 0.44202(15) 0.0360(5) Uani 1 1 d .
O2 O 0.0037(2) 0.8026(2) 0.21690(17) 0.0358(5) Uani 1 1 d .
O3 O -0.3712(2) 0.5536(2) 0.12354(14) 0.0272(4) Uani 1 1 d .
O4 O 0.3317(2) 0.5941(2) 0.30494(15) 0.0281(5) Uani 1 1 d .
O5 O 0.0205(2) 0.3210(2) 0.52701(12) 0.0227(4) Uani 1 1 d .
O6 O 0.57291(19) 0.06881(19) 0.40899(12) 0.0177(4) Uani 1 1 d .
H6 H 0.5282 0.0124 0.4581 0.027 Uiso 1 1 calc R
O7 O 0.16996(19) 0.0003(2) 0.48005(12) 0.0196(4) Uani 1 1 d .
H7 H 0.0736 -0.0186 0.4905 0.029 Uiso 1 1 calc R
C1 C -0.2539(3) 0.5379(3) 0.3684(2) 0.0204(6) Uani 1 1 d .
C2 C -0.0486(3) 0.6900(3) 0.2311(2) 0.0210(6) Uani 1 1 d .
C3 C -0.2741(3) 0.5358(3) 0.17379(19) 0.0165(5) Uani 1 1 d .
C4 C 0.2530(3) 0.4995(3) 0.30556(18) 0.0158(5) Uani 1 1 d .
C5 C 0.0659(3) 0.3343(3) 0.44163(17) 0.0135(5) Uani 1 1 d .
C6 C 0.0699(3) 0.3081(3) 0.07617(17) 0.0169(5) Uani 1 1 d .
H6A H -0.0206 0.3474 0.0414 0.020 Uiso 1 1 calc R
H6B H 0.1665 0.2950 0.0252 0.020 Uiso 1 1 calc R
C7 C 0.0315(3) 0.1578(3) 0.13663(17) 0.0153(5) Uani 1 1 d .
H7A H 0.1244 0.1153 0.1685 0.018 Uiso 1 1 calc R
H7B H 0.0187 0.0935 0.0911 0.018 Uiso 1 1 calc R
C8 C -0.1204(3) 0.1579(3) 0.21679(18) 0.0153(5) Uani 1 1 d .
H8A H -0.1383 0.0556 0.2484 0.018 Uiso 1 1 calc R
H8B H -0.2137 0.1976 0.1846 0.018 Uiso 1 1 calc R
C9 C 0.4646(3) 0.1972(3) 0.38699(17) 0.0141(5) Uani 1 1 d .
H9A H 0.5286 0.2789 0.3502 0.017 Uiso 1 1 calc R
H9B H 0.4063 0.2254 0.4497 0.017 Uiso 1 1 calc R
C10 C 0.2435(3) -0.0134(3) 0.37927(18) 0.0161(5) Uani 1 1 d .
H10A H 0.1642 -0.0437 0.3458 0.019 Uiso 1 1 calc R
H10B H 0.3357 -0.0882 0.3793 0.019 Uiso 1 1 calc R
C11 C 0.4478(3) 0.1283(3) 0.19711(17) 0.0114(5) Uani 1 1 d .
C12 C 0.5259(3) -0.0120(3) 0.18732(18) 0.0180(5) Uani 1 1 d .
H12 H 0.5042 -0.0926 0.2393 0.022 Uiso 1 1 calc R
C13 C 0.6352(3) -0.0313(3) 0.1008(2) 0.0234(6) Uani 1 1 d .
H13 H 0.6855 -0.1257 0.0946 0.028 Uiso 1 1 calc R
C14 C 0.6712(3) 0.0857(3) 0.02372(18) 0.0220(6) Uani 1 1 d .
H14 H 0.7467 0.0710 -0.0338 0.026 Uiso 1 1 calc R
C15 C 0.5952(3) 0.2255(3) 0.03167(18) 0.0199(6) Uani 1 1 d .
H15 H 0.6187 0.3056 -0.0204 0.024 Uiso 1 1 calc R
C16 C 0.4841(3) 0.2455(3) 0.11751(17) 0.0142(5) Uani 1 1 d .
H16 H 0.4321 0.3397 0.1223 0.017 Uiso 1 1 calc R

loop_
_atom_site_aniso_label
_atom_site_aniso_U_11
_atom_site_aniso_U_22
_atom_site_aniso_U_33
_atom_site_aniso_U_23
_atom_site_aniso_U_13
_atom_site_aniso_U_12
Fe1 0.00927(19) 0.00917(18) 0.01459(18) -0.00133(14) -0.00174(14) 0.00054(13)
Fe2 0.00785(18) 0.01010(18) 0.00906(17) -0.00063(14) -0.00171(13) -0.00125(13)
P1 0.0080(3) 0.0108(3) 0.0097(3) 0.0014(2) -0.0014(2) -0.0015(2)
S1 0.0117(3) 0.0119(3) 0.0106(3) 0.0019(2) -0.0004(2) -0.0006(2)
S2 0.0092(3) 0.0113(3) 0.0115(3) 0.0008(2) -0.0017(2) -0.0029(2)
O1 0.0263(11) 0.0510(14) 0.0340(12) -0.0282(11) 0.0104(9) -0.0085(9)
O2 0.0353(11) 0.0107(10) 0.0603(14) -0.0036(10) -0.0063(10) -0.0056(8)
O3 0.0210(10) 0.0318(11) 0.0283(10) 0.0069(9) -0.0141(9) -0.0044(8)
O4 0.0260(10) 0.0229(11) 0.0380(11) -0.0069(9) -0.0039(9) -0.0132(8)
O5 0.0276(10) 0.0281(11) 0.0129(9) -0.0058(8) -0.0014(8) -0.0040(8)
O6 0.0120(8) 0.0205(9) 0.0168(9) 0.0070(8) -0.0040(7) -0.0017(7)
O7 0.0127(9) 0.0296(10) 0.0134(8) 0.0059(8) -0.0001(7) -0.0089(8)
C1 0.0142(13) 0.0196(14) 0.0306(15) -0.0099(12) -0.0056(12) -0.0028(10)
C2 0.0153(13) 0.0177(14) 0.0288(15) -0.0072(12) -0.0017(11) 0.0052(11)
C3 0.0140(13) 0.0114(12) 0.0211(13) 0.0007(10) 0.0004(11) -0.0009(10)
C4 0.0121(12) 0.0187(13) 0.0157(12) -0.0010(11) -0.0026(10) -0.0002(10)
C5 0.0126(12) 0.0124(12) 0.0169(13) -0.0027(10) -0.0049(10) -0.0023(9)
C6 0.0207(13) 0.0208(13) 0.0090(11) -0.0032(11) -0.0045(10) 0.0036(10)
C7 0.0150(12) 0.0169(13) 0.0167(12) -0.0086(11) -0.0053(10) 0.0009(10)
C8 0.0159(13) 0.0126(12) 0.0194(12) -0.0051(10) -0.0059(10) -0.0005(10)
C9 0.0110(12) 0.0183(13) 0.0128(11) -0.0021(10) -0.0034(9) 0.0005(10)
C10 0.0138(12) 0.0135(12) 0.0183(12) 0.0031(10) -0.0014(10) -0.0031(10)
C11 0.0087(11) 0.0159(12) 0.0114(11) -0.0055(10) -0.0037(9) -0.0002(9)
C12 0.0192(13) 0.0167(13) 0.0188(12) -0.0027(11) -0.0052(11) -0.0023(10)
C13 0.0215(14) 0.0202(14) 0.0308(15) -0.0134(12) -0.0045(12) 0.0030(11)
C14 0.0167(13) 0.0371(17) 0.0142(12) -0.0134(12) -0.0018(11) 0.0032(11)
C15 0.0123(13) 0.0301(15) 0.0153(12) -0.0011(12) -0.0024(10) 0.0014(11)
C16 0.0095(12) 0.0159(13) 0.0164(12) -0.0025(10) -0.0024(10) 0.0018(9)

loop_
_atom_type_symbol
_atom_type_description
_atom_type_scat_dispersion_real
_atom_type_scat_dispersion_imag
_atom_type_scat_source
C C 0.0033 0.0016 'International Tables Vol C Tables 4.2.6.8 and 6.1.1.4'
H H 0.0000 0.0000 'International Tables Vol C Tables 4.2.6.8 and 6.1.1.4'
O O 0.0106 0.0060 'International Tables Vol C Tables 4.2.6.8 and 6.1.1.4'
P P 0.1023 0.0942 'International Tables Vol C Tables 4.2.6.8 and 6.1.1.4'
S S 0.1246 0.1234 'International Tables Vol C Tables 4.2.6.8 and 6.1.1.4'
Fe Fe 0.3463 0.8444 'International Tables Vol C Tables 4.2.6.8 and 6.1.1.4'

loop_
_geom_angle_atom_site_label_1
_geom_angle_atom_site_label_2
_geom_angle_atom_site_label_3
_geom_angle
C3 Fe1 C2 102.57(12)
C3 Fe1 C1 98.80(11)
C2 Fe1 C1 92.30(12)
C3 Fe1 S2 103.37(8)
C2 Fe1 S2 153.74(9)
C1 Fe1 S2 87.74(9)
C3 Fe1 S1 101.76(8)
C2 Fe1 S1 86.22(8)
C1 Fe1 S1 159.21(8)
S2 Fe1 S1 84.60(4)
C3 Fe1 Fe2 148.29(8)
C2 Fe1 Fe2 98.66(8)
C1 Fe1 Fe2 103.62(9)
S2 Fe1 Fe2 56.06(3)
S1 Fe1 Fe2 56.31(3)
C5 Fe2 C4 92.16(11)
C5 Fe2 P1 94.52(8)
C4 Fe2 P1 97.60(8)
C5 Fe2 S2 84.94(8)
C4 Fe2 S2 155.33(8)
P1 Fe2 S2 107.05(3)
C5 Fe2 S1 157.27(8)
C4 Fe2 S1 89.17(8)
P1 Fe2 S1 107.80(4)
S2 Fe2 S1 84.44(4)
C5 Fe2 Fe1 101.42(8)
C4 Fe2 Fe1 101.00(8)
P1 Fe2 Fe1 154.90(3)
S2 Fe2 Fe1 55.96(2)
S1 Fe2 Fe1 56.14(3)
C11 P1 C9 101.54(10)
C11 P1 C10 104.55(11)
C9 P1 C10 101.45(12)
C11 P1 Fe2 121.20(8)
C9 P1 Fe2 109.59(8)
C10 P1 Fe2 115.89(8)
C6 S1 Fe1 110.95(8)
C6 S1 Fe2 114.22(8)
Fe1 S1 Fe2 67.55(3)
C8 S2 Fe1 110.88(8)
C8 S2 Fe2 115.90(8)
Fe1 S2 Fe2 67.97(3)
C9 O6 H6 109.5
C10 O7 H7 109.5
O1 C1 Fe1 179.6(3)
O2 C2 Fe1 177.6(2)
O3 C3 Fe1 179.8(2)
O4 C4 Fe2 177.6(2)
O5 C5 Fe2 176.7(2)
C7 C6 S1 116.54(16)
C7 C6 H6A 108.2
S1 C6 H6A 108.2
C7 C6 H6B 108.2
S1 C6 H6B 108.2
H6A C6 H6B 107.3
C6 C7 C8 114.8(2)
C6 C7 H7A 108.6
C8 C7 H7A 108.6
C6 C7 H7B 108.6
C8 C7 H7B 108.6
H7A C7 H7B 107.5
C7 C8 S2 115.41(16)
C7 C8 H8A 108.4
S2 C8 H8A 108.4
C7 C8 H8B 108.4
S2 C8 H8B 108.4
H8A C8 H8B 107.5
O6 C9 P1 113.08(16)
O6 C9 H9A 109.0
P1 C9 H9A 109.0
O6 C9 H9B 109.0
P1 C9 H9B 109.0
H9A C9 H9B 107.8
O7 C10 P1 108.47(16)
O7 C10 H10A 110.0
P1 C10 H10A 110.0
O7 C10 H10B 110.0
P1 C10 H10B 110.0
H10A C10 H10B 108.4
C16 C11 C12 118.0(2)
C16 C11 P1 118.47(18)
C12 C11 P1 123.37(18)
C13 C12 C11 120.0(2)
C13 C12 H12 120.0
C11 C12 H12 120.0
C14 C13 C12 121.3(2)
C14 C13 H13 119.4
C12 C13 H13 119.4
C13 C14 C15 119.7(2)
C13 C14 H14 120.1
C15 C14 H14 120.1
C16 C15 C14 119.4(2)
C16 C15 H15 120.3
C14 C15 H15 120.3
C15 C16 C11 121.6(2)
C15 C16 H16 119.2
C11 C16 H16 119.2

loop_
_geom_bond_atom_site_label_1
_geom_bond_atom_site_label_2
_geom_bond_distance
Fe1 C3 1.789(3)
Fe1 C2 1.792(3)
Fe1 C1 1.795(3)
Fe1 S2 2.2433(9)
Fe1 S1 2.2548(10)
Fe1 Fe2 2.5095(9)
Fe2 C5 1.772(2)
Fe2 C4 1.774(3)
Fe2 P1 2.2077(10)
Fe2 S2 2.2459(8)
Fe2 S1 2.2592(9)
P1 C11 1.826(2)
P1 C9 1.841(2)
P1 C10 1.844(2)
S1 C6 1.833(2)
S2 C8 1.819(2)
O1 C1 1.136(3)
O2 C2 1.136(3)
O3 C3 1.143(3)
O4 C4 1.146(3)
O5 C5 1.148(3)
O6 C9 1.421(3)
O6 H6 0.8200
O7 C10 1.425(3)
O7 H7 0.8200
C6 C7 1.499(3)
C6 H6A 0.9700
C6 H6B 0.9700
C7 C8 1.506(3)
C7 H7A 0.9700
C7 H7B 0.9700
C8 H8A 0.9700
C8 H8B 0.9700
C9 H9A 0.9700
C9 H9B 0.9700
C10 H10A 0.9700
C10 H10B 0.9700
C11 C16 1.390(3)
C11 C12 1.394(3)
C12 C13 1.377(3)
C12 H12 0.9300
C13 C14 1.368(4)
C13 H13 0.9300
C14 C15 1.379(4)
C14 H14 0.9300
C15 C16 1.379(3)
C15 H15 0.9300
C16 H16 0.9300

loop_
_geom_torsion_atom_site_label_1
_geom_torsion_atom_site_label_2
_geom_torsion_atom_site_label_3
_geom_torsion_atom_site_label_4
_geom_torsion
C3 Fe1 Fe2 C5 -131.83(17)
C2 Fe1 Fe2 C5 96.45(12)
C1 Fe1 Fe2 C5 1.94(11)
S2 Fe1 Fe2 C5 -75.82(8)
S1 Fe1 Fe2 C5 175.99(8)
C3 Fe1 Fe2 C4 133.66(17)
C2 Fe1 Fe2 C4 1.95(11)
C1 Fe1 Fe2 C4 -92.56(12)
S2 Fe1 Fe2 C4 -170.32(8)
S1 Fe1 Fe2 C4 81.48(9)
C3 Fe1 Fe2 P1 -3.45(16)
C2 Fe1 Fe2 P1 -135.17(10)
C1 Fe1 Fe2 P1 130.32(10)
S2 Fe1 Fe2 P1 52.56(6)
S1 Fe1 Fe2 P1 -55.64(6)
C3 Fe1 Fe2 S2 -56.01(15)
C2 Fe1 Fe2 S2 172.27(9)
C1 Fe1 Fe2 S2 77.76(9)
S1 Fe1 Fe2 S2 -108.20(4)
C3 Fe1 Fe2 S1 52.18(15)
C2 Fe1 Fe2 S1 -79.53(9)
C1 Fe1 Fe2 S1 -174.04(9)
S2 Fe1 Fe2 S1 108.20(4)
C5 Fe2 P1 C11 -174.85(11)
C4 Fe2 P1 C11 -82.05(12)
S2 Fe2 P1 C11 99.07(9)
S1 Fe2 P1 C11 9.53(9)
Fe1 Fe2 P1 C11 55.58(11)
C5 Fe2 P1 C9 -57.21(11)
C4 Fe2 P1 C9 35.59(11)
S2 Fe2 P1 C9 -143.29(8)
S1 Fe2 P1 C9 127.17(8)
Fe1 Fe2 P1 C9 173.22(8)
C5 Fe2 P1 C10 56.81(12)
C4 Fe2 P1 C10 149.61(12)
S2 Fe2 P1 C10 -29.27(9)
S1 Fe2 P1 C10 -118.81(9)
Fe1 Fe2 P1 C10 -72.76(11)
C3 Fe1 S1 C6 -46.42(11)
C2 Fe1 S1 C6 -148.49(12)
C1 Fe1 S1 C6 125.0(3)
S2 Fe1 S1 C6 56.14(9)
Fe2 Fe1 S1 C6 108.49(9)
C3 Fe1 S1 Fe2 -154.91(8)
C2 Fe1 S1 Fe2 103.02(9)
C1 Fe1 S1 Fe2 16.5(2)
S2 Fe1 S1 Fe2 -52.34(3)
C5 Fe2 S1 C6 -114.0(2)
C4 Fe2 S1 C6 152.35(11)
P1 Fe2 S1 C6 54.63(9)
S2 Fe2 S1 C6 -51.51(9)
Fe1 Fe2 S1 C6 -103.79(9)
C5 Fe2 S1 Fe1 -10.2(2)
C4 Fe2 S1 Fe1 -103.86(8)
P1 Fe2 S1 Fe1 158.42(3)
S2 Fe2 S1 Fe1 52.28(2)
C3 Fe1 S2 C8 42.90(11)
C2 Fe1 S2 C8 -128.0(2)
C1 Fe1 S2 C8 141.41(11)
S1 Fe1 S2 C8 -57.93(8)
Fe2 Fe1 S2 C8 -110.49(8)
C3 Fe1 S2 Fe2 153.39(8)
C2 Fe1 S2 Fe2 -17.49(19)
C1 Fe1 S2 Fe2 -108.10(8)
S1 Fe1 S2 Fe2 52.56(3)
C5 Fe2 S2 C8 -149.21(12)
C4 Fe2 S2 C8 126.6(2)
P1 Fe2 S2 C8 -56.02(10)
S1 Fe2 S2 C8 50.92(9)
Fe1 Fe2 S2 C8 103.35(9)
C5 Fe2 S2 Fe1 107.44(8)
C4 Fe2 S2 Fe1 23.28(19)
P1 Fe2 S2 Fe1 -159.37(2)
S1 Fe2 S2 Fe1 -52.43(3)
C3 Fe1 C1 O1 135(41)
C2 Fe1 C1 O1 -121(41)
S2 Fe1 C1 O1 32(41)
S1 Fe1 C1 O1 -36(41)
Fe2 Fe1 C1 O1 -22(41)
C3 Fe1 C2 O2 -130(6)
C1 Fe1 C2 O2 131(6)
S2 Fe1 C2 O2 41(6)
S1 Fe1 C2 O2 -29(6)
Fe2 Fe1 C2 O2 26(6)
C2 Fe1 C3 O3 -36(75)
C1 Fe1 C3 O3 58(75)
S2 Fe1 C3 O3 148(100)
S1 Fe1 C3 O3 -125(75)
Fe2 Fe1 C3 O3 -167(100)
C5 Fe2 C4 O4 -59(6)
P1 Fe2 C4 O4 -154(6)
S2 Fe2 C4 O4 24(6)
S1 Fe2 C4 O4 99(6)
Fe1 Fe2 C4 O4 43(6)
C4 Fe2 C5 O5 121(4)
P1 Fe2 C5 O5 -142(4)
S2 Fe2 C5 O5 -35(4)
S1 Fe2 C5 O5 28(4)
Fe1 Fe2 C5 O5 19(4)
Fe1 S1 C6 C7 -65.52(19)
Fe2 S1 C6 C7 8.5(2)
S1 C6 C7 C8 60.4(3)
C6 C7 C8 S2 -61.8(3)
Fe1 S2 C8 C7 68.87(18)
Fe2 S2 C8 C7 -6.0(2)
C11 P1 C9 O6 -61.84(18)
C10 P1 C9 O6 45.79(18)
Fe2 P1 C9 O6 168.82(13)
C11 P1 C10 O7 166.60(15)
C9 P1 C10 O7 61.33(17)
Fe2 P1 C10 O7 -57.27(17)
C9 P1 C11 C16 -92.7(2)
C10 P1 C11 C16 162.11(18)
Fe2 P1 C11 C16 28.9(2)
C9 P1 C11 C12 82.2(2)
C10 P1 C11 C12 -23.0(2)
Fe2 P1 C11 C12 -156.23(17)
C16 C11 C12 C13 0.0(3)
P1 C11 C12 C13 -174.87(18)
C11 C12 C13 C14 0.9(4)
C12 C13 C14 C15 -1.0(4)
C13 C14 C15 C16 0.2(4)
C14 C15 C16 C11 0.7(4)
C12 C11 C16 C15 -0.8(4)
P1 C11 C16 C15 174.30(18)
